data_4341180
loop_
_publ_author_name
'Miguel-Coello, Ana B'
'Bardaj\'i, Manuel'
'Coco, Silverio'
'Donnio, Bertrand'
'Heinrich, Beno\^it'
'Espinet, Pablo'

_publ_section_title
;
 H-bonded adducts of [2,4,6-{(C10H21O)3C6H2NH}3C3N3] with
 [LnM{PPh2(C6H4CO2H)}] displaying Columnar Mesophases at Room Temperature.
;
_journal_issue 20
_journal_name_full 'Inorganic chemistry'
_journal_page_first 10893
_journal_page_last 10902
_journal_paper_doi 10.1021/ic501039n
_journal_volume 53
_journal_year 2014
_chemical_formula_sum 'C41 H15 Au F15 O4 P'
_chemical_formula_weight 1084.47
_chemical_name_systematic
; 
 ? 
;
_space_group_IT_number 14
_symmetry_cell_setting monoclinic
_symmetry_space_group_name_Hall '-P 2ybc'
_symmetry_space_group_name_H-M 'P 1 21/c 1'
_atom_sites_solution_hydrogens geom
_atom_sites_solution_primary direct
_atom_sites_solution_secondary difmap
_audit_creation_method SHELXL-97
_cell_angle_alpha 90.00
_cell_angle_beta 98.8129(19)
_cell_angle_gamma 90.00
_cell_formula_units_Z 4
_cell_length_a 14.4299(2)
_cell_length_b 15.2743(3)
_cell_length_c 18.6396(4)
_cell_measurement_reflns_used 3507
_cell_measurement_temperature 293(2)
_cell_measurement_theta_max 74.9746
_cell_measurement_theta_min 2.3967
_cell_volume 4059.79(13)
_computing_cell_refinement
; 
CrysAlisPro, Oxford Diffraction Ltd.,
Version 1.171.33.55 (release 05-01-2010 CrysAlis171 .NET)
(compiled Jan  5 2010,16:28:46) 
;
_computing_data_collection
; 
CrysAlisPro, Oxford Diffraction Ltd.,
Version 1.171.33.55 (release 05-01-2010 CrysAlis171 .NET)
(compiled Jan  5 2010,16:28:46) 
;
_computing_data_reduction
; 
CrysAlisPro, Oxford Diffraction Ltd.,
Version 1.171.33.55 (release 05-01-2010 CrysAlis171 .NET)
(compiled Jan  5 2010,16:28:46) 
;
_computing_structure_refinement 'SHELXL-97 (Sheldrick, 1997)'
_computing_structure_solution 'SHELXS-97 (Sheldrick, 1990)'
_diffrn_ambient_temperature 293(2)
_diffrn_detector_area_resol_mean 10.4757
_diffrn_measured_fraction_theta_full 0.983
_diffrn_measured_fraction_theta_max 0.952
_diffrn_measurement_device_type 'SuperNova, Dual, Cu at zero, Atlas'
_diffrn_measurement_method '\w scans'
_diffrn_radiation_monochromator graphite
_diffrn_radiation_source 'SuperNova (Cu) X-ray Source'
_diffrn_radiation_type CuK\a
_diffrn_radiation_wavelength 1.54184
_diffrn_reflns_av_R_equivalents 0.0338
_diffrn_reflns_av_sigmaI/netI 0.0502
_diffrn_reflns_limit_h_max 16
_diffrn_reflns_limit_h_min -17
_diffrn_reflns_limit_k_max 12
_diffrn_reflns_limit_k_min -18
_diffrn_reflns_limit_l_max 22
_diffrn_reflns_limit_l_min -23
_diffrn_reflns_number 12575
_diffrn_reflns_theta_full 70.00
_diffrn_reflns_theta_max 75.15
_diffrn_reflns_theta_min 3.10
_exptl_absorpt_coefficient_mu 8.194
_exptl_absorpt_correction_T_max 0.601
_exptl_absorpt_correction_T_min 0.349
_exptl_absorpt_correction_type analytical
_exptl_absorpt_process_details
; 
CrysAlisPro, Oxford Diffraction Ltd.,
Version 1.171.34.44 (release 25-10-2010 CrysAlis171 .NET)
(compiled Oct 25 2010,18:11:34)
Analytical numeric absorption correction using a multifaceted crystal
            model based on expressions derived by R.C. Clark & J.S. Reid.
(Clark, R. C. & Reid, J. S. (1995). Acta Cryst. A51, 887-897) 
;
_exptl_crystal_density_diffrn 1.774
_exptl_crystal_density_method 'not measured'
_exptl_crystal_F_000 2088
_exptl_crystal_size_max 0.2564
_exptl_crystal_size_mid 0.1292
_exptl_crystal_size_min 0.0843
_refine_diff_density_max 1.089
_refine_diff_density_min -1.470
_refine_diff_density_rms 0.107
_refine_ls_extinction_method none
_refine_ls_goodness_of_fit_ref 1.021
_refine_ls_hydrogen_treatment constr
_refine_ls_matrix_type full
_refine_ls_number_parameters 559
_refine_ls_number_reflns 7959
_refine_ls_number_restraints 0
_refine_ls_restrained_S_all 1.021
_refine_ls_R_factor_all 0.0781
_refine_ls_R_factor_gt 0.0457
_refine_ls_shift/su_max 0.000
_refine_ls_shift/su_mean 0.000
_refine_ls_structure_factor_coef Fsqd
_refine_ls_weighting_details 'calc w=1/[\s^2^(Fo^2^)+(0.0704P)^2^+0.5175P] where P=(Fo^2^+2Fc^2^)/3'
_refine_ls_weighting_scheme calc
_refine_ls_wR_factor_gt 0.1198
_refine_ls_wR_factor_ref 0.1397
_reflns_number_gt 5199
_reflns_number_total 7959
_reflns_threshold_expression >2sigma(I)
_cod_data_source_file ic501039n_si_002.cif
_cod_data_source_block ab67l
_cod_depositor_comments 'Adding full bibliography for 4341179--4341182.cif.'
_cod_original_cell_volume 4059.79(14)
_cod_database_code 4341180

loop_
_symmetry_equiv_pos_as_xyz
'x, y, z'
'-x, y+1/2, -z+1/2'
'-x, -y, -z'
'x, -y-1/2, z-1/2'

loop_
_atom_site_label
_atom_site_type_symbol
_atom_site_fract_x
_atom_site_fract_y
_atom_site_fract_z
_atom_site_U_iso_or_equiv
_atom_site_adp_type
_atom_site_occupancy
_atom_site_symmetry_multiplicity
_atom_site_calc_flag
_atom_site_refinement_flags
Au1 Au 0.784652(17) 0.004282(18) 0.262758(15) 0.05012(11) Uani 1 1 d .
P1 P 0.80290(12) 0.15476(12) 0.29517(11) 0.0530(4) Uani 1 1 d .
C1 C 0.7151(5) 0.1921(4) 0.3495(4) 0.0562(17) Uani 1 1 d .
C2 C 0.6173(5) 0.1832(5) 0.3270(5) 0.065(2) Uani 1 1 d .
C3 C 0.5568(7) 0.2075(7) 0.3735(6) 0.093(3) Uani 1 1 d .
H3 H 0.4926 0.2022 0.3582 0.111 Uiso 1 1 calc R
C4 C 0.5881(7) 0.2396(7) 0.4423(7) 0.105(4) Uani 1 1 d .
H4 H 0.5454 0.2552 0.4727 0.126 Uiso 1 1 calc R
C5 C 0.6827(7) 0.2483(6) 0.4653(5) 0.089(3) Uani 1 1 d .
H5 H 0.7045 0.2711 0.5110 0.107 Uiso 1 1 calc R
C6 C 0.7463(6) 0.2224(5) 0.4195(5) 0.073(2) Uani 1 1 d .
H6 H 0.8104 0.2255 0.4361 0.088 Uiso 1 1 calc R
C7 C 0.5804(5) 0.1491(6) 0.2543(5) 0.077(2) Uani 1 1 d .
O1 O 0.6297(4) 0.1316(4) 0.2093(3) 0.0736(15) Uani 1 1 d .
O2 O 0.4881(4) 0.1375(5) 0.2453(4) 0.110(2) Uani 1 1 d .
H2 H 0.4699 0.1197 0.2040 0.166 Uiso 1 1 calc R
C11 C 0.8112(5) 0.2345(5) 0.2244(4) 0.0545(17) Uani 1 1 d .
C12 C 0.8918(5) 0.2347(5) 0.1918(4) 0.066(2) Uani 1 1 d .
H12 H 0.9391 0.1944 0.2066 0.080 Uiso 1 1 calc R
C13 C 0.9025(6) 0.2939(6) 0.1379(5) 0.072(2) Uani 1 1 d .
H13 H 0.9560 0.2925 0.1158 0.086 Uiso 1 1 calc R
C14 C 0.8337(6) 0.3553(6) 0.1168(5) 0.083(3) Uani 1 1 d .
H14 H 0.8401 0.3946 0.0798 0.100 Uiso 1 1 calc R
C15 C 0.7553(6) 0.3582(6) 0.1509(5) 0.088(3) Uani 1 1 d .
H15 H 0.7104 0.4016 0.1390 0.106 Uiso 1 1 calc R
C16 C 0.7438(5) 0.2968(6) 0.2024(5) 0.071(2) Uani 1 1 d .
H16 H 0.6892 0.2973 0.2231 0.085 Uiso 1 1 calc R
C21 C 0.9162(4) 0.1690(5) 0.3538(4) 0.0564(18) Uani 1 1 d .
C22 C 0.9546(5) 0.2526(5) 0.3661(5) 0.073(2) Uani 1 1 d .
H22 H 0.9240 0.3009 0.3430 0.087 Uiso 1 1 calc R
C23 C 1.0376(6) 0.2635(7) 0.4123(5) 0.092(3) Uani 1 1 d .
H23 H 1.0619 0.3193 0.4221 0.110 Uiso 1 1 calc R
C24 C 1.0845(7) 0.1922(8) 0.4441(6) 0.109(4) Uani 1 1 d .
H24 H 1.1402 0.2003 0.4758 0.130 Uiso 1 1 calc R
C25 C 1.0505(6) 0.1085(8) 0.4299(6) 0.107(4) Uani 1 1 d .
H25 H 1.0834 0.0603 0.4510 0.129 Uiso 1 1 calc R
C26 C 0.9654(5) 0.0974(5) 0.3831(4) 0.070(2) Uani 1 1 d .
H26 H 0.9423 0.0414 0.3719 0.084 Uiso 1 1 calc R
C31 C 0.7777(5) -0.1279(5) 0.2379(4) 0.0548(17) Uani 1 1 d .
C32 C 0.8198(6) -0.1855(6) 0.2877(5) 0.073(2) Uani 1 1 d .
C33 C 0.8205(7) -0.2735(6) 0.2769(6) 0.091(3) Uani 1 1 d .
C34 C 0.7756(9) -0.3067(6) 0.2131(7) 0.102(4) Uani 1 1 d .
C35 C 0.7289(7) -0.2497(7) 0.1629(6) 0.092(3) Uani 1 1 d .
C36 C 0.7332(6) -0.1605(6) 0.1752(5) 0.071(2) Uani 1 1 d .
F1 F 0.8649(4) -0.1582(3) 0.3527(3) 0.0905(15) Uani 1 1 d .
F2 F 0.8635(5) -0.3299(4) 0.3275(4) 0.143(3) Uani 1 1 d .
F3 F 0.7696(6) -0.3929(4) 0.1998(4) 0.154(3) Uani 1 1 d .
F4 F 0.6832(5) -0.2806(4) 0.0994(4) 0.136(3) Uani 1 1 d .
F5 F 0.6904(4) -0.1079(4) 0.1229(3) 0.0935(16) Uani 1 1 d .
C41 C 0.6929(5) -0.0218(5) 0.3380(4) 0.0548(17) Uani 1 1 d .
C42 C 0.7172(6) -0.0141(5) 0.4116(5) 0.066(2) Uani 1 1 d .
C43 C 0.6573(8) -0.0370(7) 0.4590(6) 0.085(3) Uani 1 1 d .
C44 C 0.5695(8) -0.0680(7) 0.4326(7) 0.096(3) Uani 1 1 d .
C45 C 0.5433(6) -0.0768(7) 0.3602(7) 0.091(3) Uani 1 1 d .
C46 C 0.6058(6) -0.0541(6) 0.3131(5) 0.074(2) Uani 1 1 d .
F6 F 0.8031(4) 0.0143(3) 0.4403(3) 0.0819(14) Uani 1 1 d .
F7 F 0.6844(5) -0.0277(4) 0.5303(3) 0.115(2) Uani 1 1 d .
F8 F 0.5110(5) -0.0904(5) 0.4774(4) 0.144(3) Uani 1 1 d .
F9 F 0.4590(4) -0.1089(5) 0.3340(4) 0.144(3) Uani 1 1 d .
F10 F 0.5772(3) -0.0658(4) 0.2410(3) 0.0984(18) Uani 1 1 d .
C51 C 0.8738(5) 0.0189(4) 0.1859(4) 0.0508(16) Uani 1 1 d .
C52 C 0.9657(5) -0.0074(4) 0.2007(5) 0.0611(18) Uani 1 1 d .
C53 C 1.0286(5) 0.0044(5) 0.1530(5) 0.064(2) Uani 1 1 d .
C54 C 0.9991(6) 0.0461(6) 0.0887(5) 0.070(2) Uani 1 1 d .
C55 C 0.9067(6) 0.0718(5) 0.0707(5) 0.071(2) Uani 1 1 d .
C56 C 0.8457(5) 0.0554(5) 0.1189(4) 0.0593(18) Uani 1 1 d .
F11 F 0.9969(3) -0.0493(3) 0.2643(3) 0.0763(13) Uani 1 1 d .
F12 F 1.1174(3) -0.0232(3) 0.1693(3) 0.0877(15) Uani 1 1 d .
F13 F 1.0601(4) 0.0636(4) 0.0434(3) 0.0943(16) Uani 1 1 d .
F14 F 0.8785(4) 0.1118(4) 0.0077(3) 0.0962(16) Uani 1 1 d .
F15 F 0.7562(3) 0.0825(3) 0.1005(2) 0.0777(13) Uani 1 1 d .
C61 C 0.3461(14) -0.0477(12) 0.1567(13) 0.215(9) Uani 1 1 d .
C62 C 0.363(3) 0.0028(13) 0.0958(13) 0.286(19) Uani 1 1 d .
O3 O 0.3992(6) 0.0860(6) 0.1188(5) 0.131(3) Uani 1 1 d .
C63 C 0.4051(15) 0.1475(12) 0.0657(7) 0.189(9) Uani 1 1 d .
C64 C 0.3207(9) 0.2102(11) 0.0733(8) 0.153(6) Uani 1 1 d .
O4 O 0.5220(12) 0.1558(12) 0.0718(5) 0.328(12) Uani 1 1 d .

loop_
_atom_site_aniso_label
_atom_site_aniso_U_11
_atom_site_aniso_U_22
_atom_site_aniso_U_33
_atom_site_aniso_U_23
_atom_site_aniso_U_13
_atom_site_aniso_U_12
Au1 0.04097(15) 0.05168(17) 0.05660(18) 0.00196(15) 0.00393(11) 0.00147(12)
P1 0.0408(8) 0.0514(9) 0.0653(12) 0.0015(9) 0.0035(8) 0.0030(7)
C1 0.052(4) 0.051(4) 0.065(5) -0.002(3) 0.008(3) -0.001(3)
C2 0.049(4) 0.067(5) 0.084(6) -0.002(4) 0.023(4) -0.002(3)
C3 0.065(5) 0.111(8) 0.107(8) -0.025(7) 0.026(6) -0.011(5)
C4 0.077(7) 0.114(9) 0.136(10) -0.007(8) 0.053(7) 0.000(6)
C5 0.091(7) 0.096(7) 0.085(7) -0.011(6) 0.031(6) 0.001(5)
C6 0.068(5) 0.079(5) 0.073(6) -0.001(5) 0.012(4) 0.009(4)
C7 0.046(4) 0.087(6) 0.092(7) -0.009(5) -0.006(4) 0.002(4)
O1 0.052(3) 0.091(4) 0.075(4) -0.008(3) 0.002(3) 0.003(3)
O2 0.042(3) 0.168(7) 0.121(6) -0.032(5) 0.011(3) -0.010(4)
C11 0.043(3) 0.054(4) 0.065(5) 0.000(3) 0.003(3) 0.005(3)
C12 0.049(4) 0.068(5) 0.081(6) 0.000(4) 0.008(4) 0.001(3)
C13 0.064(5) 0.076(5) 0.077(6) 0.001(5) 0.018(4) -0.012(4)
C14 0.078(6) 0.079(6) 0.092(7) 0.019(5) 0.010(5) -0.008(5)
C15 0.072(6) 0.084(6) 0.109(8) 0.040(6) 0.014(5) 0.014(5)
C16 0.053(4) 0.082(6) 0.080(6) 0.018(5) 0.015(4) 0.010(4)
C21 0.038(3) 0.064(4) 0.065(5) -0.002(4) 0.001(3) 0.004(3)
C22 0.059(5) 0.068(5) 0.088(6) -0.003(5) -0.001(4) -0.008(4)
C23 0.072(6) 0.088(7) 0.109(8) -0.015(6) -0.007(6) -0.015(5)
C24 0.066(6) 0.127(10) 0.123(9) -0.014(8) -0.019(6) -0.019(6)
C25 0.052(5) 0.125(9) 0.131(9) 0.022(7) -0.028(5) 0.016(5)
C26 0.052(4) 0.073(5) 0.080(6) -0.001(4) -0.005(4) 0.003(4)
C31 0.052(4) 0.051(4) 0.061(5) -0.001(3) 0.009(3) 0.005(3)
C32 0.059(5) 0.081(6) 0.080(6) 0.003(5) 0.012(4) -0.001(4)
C33 0.088(7) 0.066(6) 0.124(9) 0.012(6) 0.028(6) 0.017(5)
C34 0.122(9) 0.049(5) 0.144(11) -0.010(6) 0.049(8) 0.009(5)
C35 0.096(7) 0.084(7) 0.099(8) -0.036(6) 0.026(6) -0.016(6)
C36 0.065(5) 0.071(5) 0.079(6) -0.011(5) 0.013(4) 0.002(4)
F1 0.084(3) 0.086(3) 0.095(4) 0.016(3) -0.005(3) 0.016(3)
F2 0.174(7) 0.068(4) 0.184(7) 0.040(4) 0.019(5) 0.044(4)
F3 0.208(8) 0.064(4) 0.200(8) -0.028(4) 0.065(6) 0.001(4)
F4 0.156(6) 0.117(5) 0.136(6) -0.060(5) 0.030(5) -0.037(4)
F5 0.104(4) 0.090(4) 0.079(4) -0.008(3) -0.012(3) -0.005(3)
C41 0.048(4) 0.060(4) 0.061(5) 0.006(3) 0.021(3) 0.000(3)
C42 0.071(5) 0.061(5) 0.066(5) 0.000(4) 0.013(4) -0.005(4)
C43 0.108(8) 0.083(6) 0.070(6) -0.002(5) 0.030(6) -0.006(6)
C44 0.096(8) 0.088(7) 0.120(9) -0.005(7) 0.065(7) -0.014(6)
C45 0.061(5) 0.092(7) 0.125(9) -0.010(7) 0.028(6) -0.018(5)
C46 0.055(4) 0.087(6) 0.081(6) -0.019(5) 0.017(4) -0.008(4)
F6 0.076(3) 0.096(4) 0.071(3) 0.001(3) 0.000(2) -0.011(3)
F7 0.160(6) 0.114(5) 0.081(4) 0.006(3) 0.045(4) -0.015(4)
F8 0.145(6) 0.141(6) 0.171(6) -0.011(5) 0.108(5) -0.039(4)
F9 0.072(4) 0.186(7) 0.180(7) -0.031(6) 0.040(4) -0.056(4)
F10 0.057(3) 0.130(5) 0.103(4) -0.024(4) -0.005(3) -0.014(3)
C51 0.045(3) 0.056(4) 0.054(4) 0.003(3) 0.017(3) 0.004(3)
C52 0.059(4) 0.051(4) 0.072(5) 0.004(4) 0.005(4) 0.006(3)
C53 0.053(4) 0.053(4) 0.089(6) -0.015(4) 0.017(4) 0.001(3)
C54 0.080(6) 0.069(5) 0.066(5) -0.012(4) 0.026(5) -0.006(4)
C55 0.076(5) 0.069(5) 0.069(6) 0.001(4) 0.015(5) 0.002(4)
C56 0.060(4) 0.055(4) 0.062(5) -0.003(4) 0.005(4) 0.000(3)
F11 0.060(3) 0.083(3) 0.084(3) 0.016(3) 0.004(2) 0.015(2)
F12 0.056(3) 0.086(3) 0.124(5) -0.006(3) 0.025(3) 0.004(2)
F13 0.096(4) 0.100(4) 0.097(4) -0.012(3) 0.047(3) -0.019(3)
F14 0.102(4) 0.115(4) 0.074(3) 0.021(3) 0.023(3) 0.010(3)
F15 0.060(3) 0.097(3) 0.073(3) 0.012(3) 0.001(2) 0.014(2)
C61 0.186(18) 0.142(15) 0.29(3) -0.040(17) -0.038(18) -0.037(14)
C62 0.54(6) 0.142(18) 0.17(2) 0.028(14) 0.02(3) -0.11(2)
O3 0.107(6) 0.139(7) 0.135(7) -0.017(6) -0.021(5) -0.028(5)
C63 0.31(2) 0.188(16) 0.074(9) 0.065(10) 0.052(12) 0.129(17)
C64 0.106(10) 0.198(16) 0.153(12) 0.053(12) 0.010(9) 0.024(10)
O4 0.40(2) 0.47(2) 0.076(6) 0.100(10) -0.065(9) -0.334(19)

loop_
_atom_type_symbol
_atom_type_description
_atom_type_scat_dispersion_real
_atom_type_scat_dispersion_imag
_atom_type_scat_source
C C 0.0181 0.0091 'International Tables Vol C Tables 4.2.6.8 and 6.1.1.4'
H H 0.0000 0.0000 'International Tables Vol C Tables 4.2.6.8 and 6.1.1.4'
O O 0.0492 0.0322 'International Tables Vol C Tables 4.2.6.8 and 6.1.1.4'
F F 0.0727 0.0534 'International Tables Vol C Tables 4.2.6.8 and 6.1.1.4'
P P 0.2955 0.4335 'International Tables Vol C Tables 4.2.6.8 and 6.1.1.4'
Au Au -4.4197 7.2980 'International Tables Vol C Tables 4.2.6.8 and 6.1.1.4'

loop_
_geom_angle_atom_site_label_1
_geom_angle_atom_site_label_2
_geom_angle_atom_site_label_3
_geom_angle
C31 Au1 C51 87.9(3)
C31 Au1 C41 87.2(3)
C51 Au1 C41 175.1(3)
C31 Au1 P1 176.2(2)
C51 Au1 P1 90.86(19)
C41 Au1 P1 94.0(2)
C11 P1 C1 108.8(3)
C11 P1 C21 101.6(3)
C1 P1 C21 105.2(3)
C11 P1 Au1 118.7(2)
C1 P1 Au1 112.5(2)
C21 P1 Au1 108.6(2)
C6 C1 C2 118.3(7)
C6 C1 P1 118.1(6)
C2 C1 P1 123.3(6)
C3 C2 C1 119.3(8)
C3 C2 C7 120.0(8)
C1 C2 C7 120.7(7)
C2 C3 C4 122.1(9)
C5 C4 C3 119.5(10)
C4 C5 C6 119.7(10)
C1 C6 C5 121.0(8)
O1 C7 O2 124.5(8)
O1 C7 C2 123.2(7)
O2 C7 C2 112.2(8)
C16 C11 C12 117.8(7)
C16 C11 P1 124.0(6)
C12 C11 P1 118.2(5)
C13 C12 C11 120.9(7)
C12 C13 C14 120.0(8)
C13 C14 C15 119.7(9)
C16 C15 C14 119.8(8)
C15 C16 C11 121.7(8)
C26 C21 C22 119.8(7)
C26 C21 P1 120.2(6)
C22 C21 P1 120.0(6)
C23 C22 C21 119.9(8)
C24 C23 C22 120.1(9)
C23 C24 C25 121.0(9)
C24 C25 C26 118.9(9)
C21 C26 C25 120.0(8)
C36 C31 C32 117.5(8)
C36 C31 Au1 123.9(6)
C32 C31 Au1 118.6(6)
F1 C32 C31 121.3(8)
F1 C32 C33 115.1(9)
C31 C32 C33 123.6(10)
F2 C33 C32 122.5(11)
F2 C33 C34 118.5(10)
C32 C33 C34 118.9(10)
F3 C34 C33 122.4(12)
F3 C34 C35 118.9(12)
C33 C34 C35 118.5(9)
F4 C35 C34 119.9(10)
F4 C35 C36 119.6(11)
C34 C35 C36 120.3(10)
F5 C36 C31 121.2(8)
F5 C36 C35 117.8(9)
C31 C36 C35 121.0(9)
C46 C41 C42 117.0(7)
C46 C41 Au1 118.8(6)
C42 C41 Au1 124.1(6)
F6 C42 C41 120.4(8)
F6 C42 C43 117.3(8)
C41 C42 C43 122.3(8)
F7 C43 C44 120.5(10)
F7 C43 C42 119.8(10)
C44 C43 C42 119.7(10)
F8 C44 C45 119.8(11)
F8 C44 C43 120.5(11)
C45 C44 C43 119.7(9)
F9 C45 C44 120.2(10)
F9 C45 C46 120.2(10)
C44 C45 C46 119.6(9)
F10 C46 C41 120.6(8)
F10 C46 C45 117.6(8)
C41 C46 C45 121.8(9)
C52 C51 C56 116.3(7)
C52 C51 Au1 120.8(6)
C56 C51 Au1 122.9(5)
F11 C52 C51 119.5(7)
F11 C52 C53 117.4(7)
C51 C52 C53 123.0(7)
F12 C53 C54 120.3(8)
F12 C53 C52 121.0(8)
C54 C53 C52 118.7(7)
F13 C54 C53 120.0(8)
F13 C54 C55 119.6(9)
C53 C54 C55 120.3(8)
F14 C55 C56 121.4(8)
F14 C55 C54 119.8(8)
C56 C55 C54 118.8(8)
F15 C56 C51 119.6(7)
F15 C56 C55 117.5(7)
C51 C56 C55 122.7(7)
O3 C62 C61 110(2)
C63 O3 C62 117.1(14)
O3 C63 C64 102.5(13)

loop_
_geom_bond_atom_site_label_1
_geom_bond_atom_site_label_2
_geom_bond_distance
Au1 C31 2.070(7)
Au1 C51 2.079(7)
Au1 C41 2.109(7)
Au1 P1 2.3808(19)
P1 C11 1.813(7)
P1 C1 1.830(7)
P1 C21 1.835(7)
C1 C6 1.392(10)
C1 C2 1.416(9)
C2 C3 1.372(11)
C2 C7 1.473(11)
C3 C4 1.383(13)
C4 C5 1.373(13)
C5 C6 1.403(11)
C7 O1 1.211(10)
C7 O2 1.329(9)
C11 C16 1.377(9)
C11 C12 1.393(10)
C12 C13 1.377(10)
C13 C14 1.378(11)
C14 C15 1.380(12)
C15 C16 1.369(11)
C21 C26 1.370(10)
C21 C22 1.398(10)
C22 C23 1.375(11)
C23 C24 1.368(14)
C24 C25 1.381(14)
C25 C26 1.404(10)
C31 C36 1.340(10)
C31 C32 1.353(11)
C32 F1 1.350(10)
C32 C33 1.360(12)
C33 F2 1.356(11)
C33 C34 1.361(15)
C34 F3 1.341(10)
C34 C35 1.376(14)
C35 F4 1.348(11)
C35 C36 1.381(12)
C36 F5 1.339(9)
C41 C46 1.364(10)
C41 C42 1.367(11)
C42 F6 1.346(9)
C42 C43 1.373(12)
C43 F7 1.335(11)
C43 C44 1.370(14)
C44 F8 1.320(10)
C44 C45 1.351(14)
C45 F9 1.333(10)
C45 C46 1.395(12)
C46 F10 1.356(9)
C51 C52 1.372(10)
C51 C56 1.372(10)
C52 F11 1.362(8)
C52 C53 1.376(11)
C53 F12 1.339(9)
C53 C54 1.367(12)
C54 F13 1.337(9)
C54 C55 1.381(11)
C55 F14 1.331(9)
C55 C56 1.373(11)
C56 F15 1.349(8)
C61 C62 1.42(3)
C62 O3 1.42(2)
O3 C63 1.377(15)
C63 C64 1.573(19)
